data_4311672
loop_
_publ_author_name
'Lihui Wei'
'John W. Babich'
'Jon Zubieta'

_publ_contact_author_address
;Department of Chemistry
1-014 CST
Syracuse University
111 College Place
Syracuse, NY 13244
;
_publ_contact_author_email jazubiet@syr.edu
_publ_contact_author_fax (315)443-4070
_publ_contact_author_name 'Jon Zubieta'
_publ_contact_author_phone (315)443-2547
_publ_section_title
;
 Unusual Reactivity of the {ReVO}3+ Core: Syntheses and Characterization
 of Novel Rhenium Halide Complexes with N-Methyl-o-diaminobenzene
;
_journal_name_full 'Inorganic Chemistry'
_journal_page_first 6445
_journal_page_last 6454
_journal_paper_doi 10.1021/ic049372p
_journal_volume 43
_journal_year 2004
_chemical_formula_sum 'C54 H54 Br8 N4 O2 P2 Re2'
_chemical_formula_weight 1864.63
_chemical_name_systematic
; 
 ? 
;
_space_group_IT_number 2
_symmetry_cell_setting triclinic
_symmetry_space_group_name_Hall '-P 1'
_symmetry_space_group_name_H-M 'P -1'
_atom_sites_solution_hydrogens geom
_atom_sites_solution_primary direct
_atom_sites_solution_secondary difmap
_audit_creation_method SHELXL-97
_cell_angle_alpha 90.885(2)
_cell_angle_beta 98.274(2)
_cell_angle_gamma 94.655(2)
_cell_formula_units_Z 2
_cell_length_a 9.8825(8)
_cell_length_b 15.6832(14)
_cell_length_c 20.8231(18)
_cell_measurement_reflns_used 15787
_cell_measurement_temperature 90(2)
_cell_measurement_theta_max 28.44
_cell_measurement_theta_min 1.30
_cell_volume 3182.0(5)
_computing_cell_refinement 'Bruker SMART'
_computing_data_collection 'Bruker SMART'
_computing_data_reduction 'Bruker SAINT'
_computing_molecular_graphics 'Bruker SHELXTL'
_computing_publication_material 'Bruker SHELXTL'
_computing_structure_refinement 'SHELXL-97 (Sheldrick, 1997)'
_computing_structure_solution 'SHELXS-97 (Sheldrick, 1990)'
_diffrn_ambient_temperature 90(2)
_diffrn_detector_area_resol_mean 512
_diffrn_measured_fraction_theta_full 0.985
_diffrn_measured_fraction_theta_max 0.985
_diffrn_measurement_device_type 'Platform w/ APEX CCD detector'
_diffrn_measurement_method 'Phi and omega scan'
_diffrn_radiation_monochromator graphite
_diffrn_radiation_source 'fine-focus sealed tube'
_diffrn_radiation_type MoK\a
_diffrn_radiation_wavelength 0.71073
_diffrn_reflns_av_R_equivalents 0.0650
_diffrn_reflns_av_sigmaI/netI 0.0790
_diffrn_reflns_limit_h_max 13
_diffrn_reflns_limit_h_min -13
_diffrn_reflns_limit_k_max 20
_diffrn_reflns_limit_k_min -20
_diffrn_reflns_limit_l_max 27
_diffrn_reflns_limit_l_min -27
_diffrn_reflns_number 33326
_diffrn_reflns_theta_full 28.44
_diffrn_reflns_theta_max 28.44
_diffrn_reflns_theta_min 1.30
_diffrn_standards_decay_% 0.001
_exptl_absorpt_coefficient_mu 8.914
_exptl_absorpt_correction_T_max 0.7169
_exptl_absorpt_correction_T_min 0.2235
_exptl_absorpt_correction_type multi-scan
_exptl_absorpt_process_details 'SADABS (Sheldrick, 97)'
_exptl_crystal_colour brown
_exptl_crystal_density_diffrn 1.946
_exptl_crystal_density_method 'not measured'
_exptl_crystal_description needle
_exptl_crystal_F_000 1764
_exptl_crystal_size_max 0.24
_exptl_crystal_size_mid 0.06
_exptl_crystal_size_min 0.04
_refine_diff_density_max 2.067
_refine_diff_density_min -1.198
_refine_diff_density_rms 0.346
_refine_ls_extinction_method none
_refine_ls_goodness_of_fit_ref 0.987
_refine_ls_hydrogen_treatment constr
_refine_ls_matrix_type full
_refine_ls_number_parameters 653
_refine_ls_number_reflns 15787
_refine_ls_number_restraints 0
_refine_ls_restrained_S_all 0.987
_refine_ls_R_factor_all 0.0968
_refine_ls_R_factor_gt 0.0738
_refine_ls_shift/su_max 0.001
_refine_ls_shift/su_mean 0.000
_refine_ls_structure_factor_coef Fsqd
_refine_ls_weighting_details 'calc w=1/[\s^2^(Fo^2^)+(0.0865P)^2^+0.0000P] where P=(Fo^2^+2Fc^2^)/3'
_refine_ls_weighting_scheme calc
_refine_ls_wR_factor_gt 0.1156
_refine_ls_wR_factor_ref 0.1201
_reflns_number_gt 8415
_reflns_number_total 15787
_reflns_threshold_expression >2sigma(I)
_cod_data_source_file ic049372psi20040513_042813.cif
_cod_data_source_block compound6
_cod_depositor_comments
;
The following automatic conversions were performed:
'_symmetry_cell_setting' value 'Triclinic' changed to 'triclinic'
according to '/home/saulius/struct/CIF-dictionaries/cif_core.dic'
dictionary named 'cif_core.dic' version 2.4.1 from
2010-06-29.

'_exptl_absorpt_correction_type' value 'Multi-scan' changed
to 'multi-scan' according to
'/home/saulius/struct/CIF-dictionaries/cif_core.dic' dictionary named
'cif_core.dic' version 2.4.1 from 2010-06-29.

Automatic conversion script
Id: cif_fix_enum 1527 2010-12-29 10:47:43Z saulius 
;
_cod_database_code 4311672

loop_
_symmetry_equiv_pos_as_xyz
'x, y, z'
'-x, -y, -z'

loop_
_atom_site_label
_atom_site_type_symbol
_atom_site_fract_x
_atom_site_fract_y
_atom_site_fract_z
_atom_site_U_iso_or_equiv
_atom_site_adp_type
_atom_site_occupancy
_atom_site_symmetry_multiplicity
_atom_site_calc_flag
_atom_site_refinement_flags
_atom_site_disorder_assembly
_atom_site_disorder_group
Re1 Re 0.23949(5) 0.77337(4) 0.07284(3) 0.01610(14) Uani 1 1 d . . .
Re2 Re 0.69724(6) 0.11155(4) 0.34412(3) 0.02141(16) Uani 1 1 d . . .
Br1 Br 0.07386(14) 0.88399(10) 0.03961(7) 0.0239(3) Uani 1 1 d . . .
Br2 Br 0.31791(14) 0.85256(10) 0.17828(8) 0.0271(4) Uani 1 1 d . . .
Br3 Br 0.38429(14) 0.65675(10) 0.11415(8) 0.0280(4) Uani 1 1 d . . .
Br4 Br 0.13568(14) 0.67852(10) -0.02259(7) 0.0248(3) Uani 1 1 d . . .
Br5 Br 0.54175(15) 0.08009(11) 0.42795(8) 0.0295(4) Uani 1 1 d . . .
Br6 Br 0.57034(17) -0.00849(11) 0.27629(8) 0.0352(4) Uani 1 1 d . . .
Br7 Br 0.82669(16) 0.15417(13) 0.25306(9) 0.0399(5) Uani 1 1 d . . .
Br8 Br 0.79465(17) 0.24504(12) 0.40672(10) 0.0453(5) Uani 1 1 d . . .
P1 P -0.0398(3) 0.6639(2) 0.13402(18) 0.0166(8) Uani 1 1 d . . .
P2 P 0.4286(4) 0.2385(3) 0.28096(19) 0.0214(8) Uani 1 1 d . . .
O1 O 0.0880(9) 0.7152(6) 0.1191(5) 0.021(2) Uani 1 1 d . . .
O2 O 0.5442(9) 0.1822(7) 0.3014(5) 0.026(2) Uani 1 1 d . . .
N1 N 0.3591(11) 0.8237(8) 0.0325(6) 0.021(3) Uani 1 1 d . . .
N2 N 0.6119(11) 0.8962(7) 0.0916(6) 0.021(3) Uani 1 1 d . . .
H2A H 0.5548 0.8690 0.1131 0.026 Uiso 1 1 calc R . .
N3 N 0.8233(10) 0.0497(8) 0.3765(6) 0.020(3) Uani 1 1 d . . .
N4 N 0.7670(13) -0.0910(8) 0.4494(6) 0.028(3) Uani 1 1 d . . .
H4A H 0.7052 -0.0573 0.4359 0.034 Uiso 1 1 calc R . .
C1 C 0.4509(13) 0.8610(9) -0.0038(7) 0.018(3) Uani 1 1 d . . .
C2 C 0.4147(14) 0.8648(10) -0.0721(7) 0.024(3) Uani 1 1 d . . .
H2 H 0.3291 0.8407 -0.0914 0.029 Uiso 1 1 calc R . .
C3 C 0.4997(14) 0.9017(9) -0.1093(6) 0.019(3) Uani 1 1 d . . .
H3 H 0.4766 0.9011 -0.1542 0.023 Uiso 1 1 calc R . .
C4 C 0.6261(16) 0.9420(10) -0.0788(8) 0.031(4) Uani 1 1 d . . .
H4 H 0.6843 0.9707 -0.1041 0.037 Uiso 1 1 calc R . .
C5 C 0.6653(15) 0.9404(10) -0.0139(8) 0.026(3) Uani 1 1 d . . .
H5 H 0.7513 0.9655 0.0040 0.031 Uiso 1 1 calc R . .
C6 C 0.5783(13) 0.9014(9) 0.0270(7) 0.019(3) Uani 1 1 d . . .
C7 C 0.7427(12) 0.9353(10) 0.1275(8) 0.025(3) Uani 1 1 d . . .
H7A H 0.8179 0.9158 0.1084 0.038 Uiso 1 1 calc R . .
H7B H 0.7507 0.9189 0.1720 0.038 Uiso 1 1 calc R . .
H7C H 0.7446 0.9965 0.1254 0.038 Uiso 1 1 calc R . .
C8 C -0.1145(13) 0.7209(9) 0.1932(7) 0.016(3) Uani 1 1 d . . .
C9 C -0.2546(14) 0.7155(10) 0.1946(8) 0.027(4) Uani 1 1 d . . .
H9 H -0.3126 0.6816 0.1634 0.032 Uiso 1 1 calc R . .
C10 C -0.3105(15) 0.7594(10) 0.2414(7) 0.027(4) Uani 1 1 d . . .
H10 H -0.4049 0.7566 0.2411 0.032 Uiso 1 1 calc R . .
C11 C -0.2212(15) 0.8079(12) 0.2889(9) 0.036(4) Uani 1 1 d . . .
H11 H -0.2568 0.8355 0.3218 0.044 Uiso 1 1 calc R . .
C12 C -0.0795(15) 0.8160(12) 0.2880(8) 0.036(4) Uani 1 1 d . . .
H12 H -0.0214 0.8501 0.3190 0.043 Uiso 1 1 calc R . .
C13 C -0.0265(15) 0.7716(10) 0.2392(8) 0.030(4) Uani 1 1 d . . .
H13 H 0.0674 0.7761 0.2378 0.036 Uiso 1 1 calc R . .
C14 C -0.1672(12) 0.6438(9) 0.0648(6) 0.016(3) Uani 1 1 d . . .
C15 C -0.2244(14) 0.5618(8) 0.0439(6) 0.016(3) Uani 1 1 d . . .
H15 H -0.1925 0.5148 0.0662 0.019 Uiso 1 1 calc R . .
C16 C -0.3269(15) 0.5483(10) -0.0089(7) 0.029(4) Uani 1 1 d . . .
H16 H -0.3635 0.4933 -0.0223 0.035 Uiso 1 1 calc R . .
C17 C -0.3739(15) 0.6204(10) -0.0415(8) 0.030(4) Uani 1 1 d . . .
H17 H -0.4432 0.6127 -0.0769 0.036 Uiso 1 1 calc R . .
C18 C -0.3198(14) 0.7028(9) -0.0224(7) 0.023(3) Uani 1 1 d . . .
H18 H -0.3525 0.7496 -0.0448 0.027 Uiso 1 1 calc R . .
C19 C -0.2164(14) 0.7148(10) 0.0305(7) 0.023(3) Uani 1 1 d . . .
H19 H -0.1793 0.7698 0.0434 0.027 Uiso 1 1 calc R . .
C20 C 0.0008(12) 0.5628(9) 0.1656(7) 0.018(3) Uani 1 1 d . . .
C21 C 0.0738(13) 0.5106(10) 0.1272(8) 0.025(3) Uani 1 1 d . . .
H21 H 0.1049 0.5320 0.0900 0.030 Uiso 1 1 calc R . .
C22 C 0.0969(15) 0.4288(10) 0.1461(8) 0.030(4) Uani 1 1 d . . .
H22 H 0.1391 0.3931 0.1205 0.036 Uiso 1 1 calc R . .
C23 C 0.0568(14) 0.4001(11) 0.2037(8) 0.031(4) Uani 1 1 d . . .
H23 H 0.0778 0.3460 0.2175 0.037 Uiso 1 1 calc R . .
C24 C -0.0130(16) 0.4490(12) 0.2410(9) 0.040(5) Uani 1 1 d . . .
H24 H -0.0434 0.4272 0.2782 0.048 Uiso 1 1 calc R . .
C25 C -0.0380(13) 0.5341(10) 0.2216(8) 0.026(3) Uani 1 1 d . . .
H25 H -0.0805 0.5694 0.2474 0.031 Uiso 1 1 calc R . .
C26 C 0.9266(12) 0.0008(8) 0.4007(6) 0.013(3) Uani 1 1 d . . .
C27 C 1.0596(15) 0.0234(11) 0.3868(8) 0.031(4) Uani 1 1 d . . .
H27 H 1.0768 0.0721 0.3634 0.038 Uiso 1 1 calc R . .
C28 C 1.1618(15) -0.0256(11) 0.4074(8) 0.032(4) Uani 1 1 d . . .
H28 H 1.2491 -0.0130 0.3965 0.038 Uiso 1 1 calc R . .
C29 C 1.1340(17) -0.0977(11) 0.4464(8) 0.035(4) Uani 1 1 d . . .
H29 H 1.2054 -0.1298 0.4630 0.042 Uiso 1 1 calc R . .
C30 C 1.0047(16) -0.1199(10) 0.4598(8) 0.034(4) Uani 1 1 d . . .
H30 H 0.9888 -0.1678 0.4844 0.041 Uiso 1 1 calc R . .
C31 C 0.8955(15) -0.0712(10) 0.4367(7) 0.026(3) Uani 1 1 d . . .
C32 C 0.7265(19) -0.1661(10) 0.4846(8) 0.040(5) Uani 1 1 d . . .
H32A H 0.7505 -0.2165 0.4637 0.060 Uiso 1 1 calc R . .
H32B H 0.6292 -0.1697 0.4849 0.060 Uiso 1 1 calc R . .
H32C H 0.7731 -0.1615 0.5284 0.060 Uiso 1 1 calc R . .
C33 C 0.4932(13) 0.3312(10) 0.2411(7) 0.021(3) Uani 1 1 d . . .
C34 C 0.5980(14) 0.3255(10) 0.2056(8) 0.027(4) Uani 1 1 d . . .
H34 H 0.6343 0.2733 0.2005 0.032 Uiso 1 1 calc R . .
C35 C 0.6502(15) 0.3985(11) 0.1771(8) 0.033(4) Uani 1 1 d . . .
H35 H 0.7245 0.3945 0.1548 0.039 Uiso 1 1 calc R . .
C36 C 0.5955(16) 0.4768(11) 0.1809(8) 0.034(4) Uani 1 1 d . . .
H36 H 0.6311 0.5245 0.1609 0.041 Uiso 1 1 calc R . .
C37 C 0.4864(17) 0.4819(11) 0.2153(8) 0.036(4) Uani 1 1 d . . .
H37 H 0.4466 0.5333 0.2178 0.043 Uiso 1 1 calc R . .
C38 C 0.4348(16) 0.4094(10) 0.2468(7) 0.028(4) Uani 1 1 d . . .
H38 H 0.3632 0.4135 0.2709 0.034 Uiso 1 1 calc R . .
C39 C 0.2927(14) 0.1804(10) 0.2278(7) 0.024(3) Uani 1 1 d . . .
C40 C 0.2308(14) 0.2167(10) 0.1707(7) 0.022(3) Uani 1 1 d . . .
H40 H 0.2642 0.2705 0.1591 0.026 Uiso 1 1 calc R . .
C41 C 0.1221(14) 0.1737(10) 0.1323(8) 0.026(3) Uani 1 1 d . . .
H41 H 0.0795 0.1988 0.0954 0.031 Uiso 1 1 calc R . .
C42 C 0.0756(14) 0.0914(10) 0.1493(8) 0.028(4) Uani 1 1 d . . .
H42 H 0.0010 0.0622 0.1235 0.034 Uiso 1 1 calc R . .
C43 C 0.1382(14) 0.0533(10) 0.2030(8) 0.030(4) Uani 1 1 d . . .
H43 H 0.1078 -0.0019 0.2129 0.036 Uiso 1 1 calc R . .
C44 C 0.2467(13) 0.0973(11) 0.2425(8) 0.028(4) Uani 1 1 d . . .
H44 H 0.2894 0.0715 0.2791 0.034 Uiso 1 1 calc R . .
C45 C 0.3524(17) 0.2773(10) 0.3466(8) 0.032(4) Uani 1 1 d . . .
C46 C 0.2097(15) 0.2769(11) 0.3463(8) 0.031(4) Uani 1 1 d . . .
H46 H 0.1498 0.2467 0.3137 0.038 Uiso 1 1 calc R . .
C47 C 0.1591(19) 0.3201(13) 0.3931(9) 0.045(5) Uani 1 1 d . . .
H47 H 0.0645 0.3208 0.3905 0.054 Uiso 1 1 calc R . .
C48 C 0.238(2) 0.3611(14) 0.4419(11) 0.057(6) Uani 1 1 d . . .
H48 H 0.1982 0.3888 0.4734 0.069 Uiso 1 1 calc R . .
C49 C 0.384(2) 0.3635(13) 0.4470(10) 0.056(6) Uani 1 1 d . . .
H49 H 0.4401 0.3931 0.4811 0.067 Uiso 1 1 calc R . .
C50 C 0.4383(16) 0.3202(10) 0.3995(8) 0.032(4) Uani 1 1 d . . .
H50 H 0.5330 0.3194 0.4025 0.038 Uiso 1 1 calc R . .
C51 C 0.1023(19) 0.4962(19) 0.5892(11) 0.095(11) Uani 1 1 d . . .
H51A H 0.0963 0.5093 0.5441 0.142 Uiso 1 1 calc R . .
H51B H 0.0520 0.5351 0.6106 0.142 Uiso 1 1 calc R . .
H51C H 0.0641 0.4386 0.5934 0.142 Uiso 1 1 calc R . .
C52 C 0.253(3) 0.505(2) 0.6205(14) 0.098(10) Uani 1 1 d . . .
H52 H 0.2720 0.5474 0.6564 0.118 Uiso 1 1 calc R . .
C53 C 0.269(3) 0.4063(14) 0.6441(11) 0.065(6) Uani 1 1 d . . .
H53A H 0.2894 0.3971 0.6903 0.078 Uiso 1 1 calc R . .
H53B H 0.2120 0.3607 0.6193 0.078 Uiso 1 1 calc R . .
C54 C 0.377(3) 0.4533(19) 0.6124(12) 0.089(9) Uani 1 1 d . . .
H54A H 0.3865 0.4346 0.5688 0.107 Uiso 1 1 calc R . .
H54B H 0.4637 0.4709 0.6395 0.107 Uiso 1 1 calc R . .

loop_
_atom_site_aniso_label
_atom_site_aniso_U_11
_atom_site_aniso_U_22
_atom_site_aniso_U_33
_atom_site_aniso_U_23
_atom_site_aniso_U_13
_atom_site_aniso_U_12
Re1 0.0086(2) 0.0190(3) 0.0203(3) 0.0030(2) 0.0008(2) 0.0008(2)
Re2 0.0129(3) 0.0288(4) 0.0227(3) 0.0092(3) -0.0001(2) 0.0060(2)
Br1 0.0140(7) 0.0233(8) 0.0338(9) 0.0044(7) 0.0003(6) 0.0034(6)
Br2 0.0185(7) 0.0323(9) 0.0294(8) -0.0010(7) 0.0019(6) -0.0025(6)
Br3 0.0178(7) 0.0256(9) 0.0386(9) 0.0048(7) -0.0037(6) 0.0034(6)
Br4 0.0192(7) 0.0282(9) 0.0253(8) -0.0027(6) -0.0022(6) 0.0018(6)
Br5 0.0189(7) 0.0422(10) 0.0285(8) 0.0114(7) 0.0047(6) 0.0058(7)
Br6 0.0300(8) 0.0393(10) 0.0345(9) -0.0002(8) -0.0053(7) 0.0104(7)
Br7 0.0203(8) 0.0638(13) 0.0406(10) 0.0278(9) 0.0116(7) 0.0168(8)
Br8 0.0267(9) 0.0415(11) 0.0635(13) 0.0026(10) -0.0082(8) 0.0041(8)
P1 0.0094(16) 0.018(2) 0.0220(19) 0.0044(15) 0.0013(14) 0.0012(14)
P2 0.0146(17) 0.027(2) 0.024(2) 0.0086(17) 0.0014(15) 0.0069(16)
O1 0.010(4) 0.024(6) 0.027(6) 0.010(5) 0.001(4) 0.001(4)
O2 0.016(5) 0.034(6) 0.028(6) 0.012(5) -0.002(4) 0.017(5)
N1 0.007(5) 0.027(7) 0.030(7) 0.013(6) 0.003(5) 0.010(5)
N2 0.013(6) 0.017(7) 0.035(7) -0.002(5) 0.008(5) -0.004(5)
N3 0.005(5) 0.029(7) 0.027(7) 0.010(6) 0.002(5) 0.004(5)
N4 0.030(7) 0.032(8) 0.023(7) 0.012(6) 0.004(6) 0.002(6)
C1 0.015(6) 0.017(7) 0.022(7) 0.006(6) 0.001(5) -0.002(6)
C2 0.012(7) 0.028(9) 0.030(9) -0.004(7) -0.003(6) 0.001(6)
C3 0.025(7) 0.030(9) 0.005(6) 0.005(6) 0.008(5) 0.012(6)
C4 0.031(9) 0.029(9) 0.040(10) 0.020(8) 0.020(8) 0.015(7)
C5 0.021(7) 0.021(8) 0.035(9) 0.000(7) 0.004(7) 0.002(6)
C6 0.014(7) 0.028(8) 0.018(7) 0.000(6) 0.008(5) 0.007(6)
C7 0.004(6) 0.030(9) 0.041(9) 0.003(7) 0.000(6) 0.007(6)
C8 0.012(6) 0.014(7) 0.020(7) 0.001(6) -0.006(5) 0.002(5)
C9 0.012(7) 0.032(9) 0.037(9) 0.013(7) -0.004(6) 0.010(6)
C10 0.018(7) 0.036(10) 0.025(8) -0.004(7) -0.001(6) 0.011(7)
C11 0.012(7) 0.056(12) 0.041(10) -0.006(9) 0.006(7) 0.006(7)
C12 0.016(7) 0.053(12) 0.038(10) -0.012(9) -0.003(7) 0.015(8)
C13 0.016(7) 0.031(9) 0.042(10) -0.003(8) 0.002(7) 0.006(7)
C14 0.009(6) 0.024(8) 0.018(7) 0.008(6) 0.007(5) 0.012(5)
C15 0.026(7) 0.007(7) 0.018(7) 0.004(5) 0.009(6) 0.009(6)
C16 0.025(8) 0.029(9) 0.027(8) -0.002(7) -0.021(6) 0.009(7)
C17 0.018(7) 0.034(10) 0.036(9) -0.022(8) -0.003(7) 0.006(7)
C18 0.021(7) 0.021(8) 0.029(8) -0.006(7) 0.005(6) 0.011(6)
C19 0.018(7) 0.035(9) 0.014(7) 0.006(6) -0.003(6) 0.005(6)
C20 0.004(6) 0.017(7) 0.030(8) 0.011(6) -0.006(5) 0.001(5)
C21 0.013(7) 0.027(9) 0.034(9) 0.006(7) -0.006(6) 0.008(6)
C22 0.025(8) 0.021(9) 0.044(10) 0.011(8) -0.002(7) 0.009(7)
C23 0.018(7) 0.041(10) 0.037(10) 0.004(8) 0.003(7) 0.017(7)
C24 0.027(8) 0.050(12) 0.040(10) 0.029(9) -0.006(7) -0.001(8)
C25 0.011(7) 0.035(9) 0.034(9) 0.008(7) 0.006(6) 0.009(6)
C26 0.007(6) 0.017(7) 0.014(6) 0.003(5) -0.001(5) 0.004(5)
C27 0.028(8) 0.030(9) 0.038(10) 0.004(8) 0.007(7) 0.006(7)
C28 0.018(7) 0.046(11) 0.029(9) -0.016(8) -0.001(6) 0.006(7)
C29 0.040(10) 0.032(10) 0.029(9) -0.001(8) -0.022(7) 0.026(8)
C30 0.037(9) 0.025(9) 0.039(10) 0.006(8) -0.017(8) 0.023(7)
C31 0.024(8) 0.033(9) 0.014(7) -0.004(7) -0.012(6) -0.004(7)
C32 0.063(12) 0.022(9) 0.042(11) 0.024(8) 0.023(9) 0.010(8)
C33 0.016(7) 0.030(9) 0.014(7) 0.007(6) -0.008(5) 0.006(6)
C34 0.011(7) 0.030(9) 0.037(9) 0.001(7) -0.003(6) -0.003(6)
C35 0.013(7) 0.048(11) 0.036(10) 0.015(8) 0.003(6) -0.003(7)
C36 0.028(9) 0.037(10) 0.032(9) 0.012(8) -0.001(7) -0.014(8)
C37 0.043(10) 0.027(9) 0.032(9) 0.018(8) -0.011(8) -0.001(8)
C38 0.030(8) 0.034(10) 0.022(8) 0.004(7) 0.003(6) 0.019(7)
C39 0.011(7) 0.034(9) 0.029(8) 0.003(7) 0.004(6) 0.009(6)
C40 0.020(7) 0.023(8) 0.022(8) 0.006(6) 0.000(6) 0.004(6)
C41 0.018(7) 0.030(9) 0.032(9) -0.001(7) 0.004(6) 0.013(6)
C42 0.006(6) 0.030(9) 0.049(11) -0.003(8) 0.006(6) -0.002(6)
C43 0.013(7) 0.025(9) 0.055(11) 0.008(8) 0.017(7) 0.002(6)
C44 0.006(6) 0.047(10) 0.034(9) 0.023(8) 0.002(6) 0.009(6)
C45 0.046(10) 0.020(9) 0.029(9) 0.009(7) -0.003(7) 0.015(7)
C46 0.021(8) 0.045(11) 0.032(9) 0.018(8) 0.013(7) 0.006(7)
C47 0.039(10) 0.059(14) 0.045(12) 0.012(10) 0.035(9) 0.010(9)
C48 0.084(17) 0.052(14) 0.050(14) 0.017(11) 0.047(13) 0.022(12)
C49 0.084(17) 0.050(13) 0.033(11) -0.006(10) 0.013(11) -0.003(12)
C50 0.023(8) 0.030(10) 0.041(10) 0.004(8) -0.003(7) 0.001(7)
C51 0.030(11) 0.17(3) 0.076(17) -0.088(18) -0.022(11) 0.043(14)
C52 0.08(2) 0.13(3) 0.09(2) 0.015(19) 0.022(17) 0.046(19)
C53 0.085(17) 0.058(15) 0.053(14) 0.006(12) 0.009(13) 0.009(13)
C54 0.062(16) 0.14(3) 0.056(16) -0.023(17) -0.024(13) 0.014(17)

loop_
_atom_type_symbol
_atom_type_description
_atom_type_scat_dispersion_real
_atom_type_scat_dispersion_imag
_atom_type_scat_source
C C 0.0033 0.0016 'International Tables Vol C Tables 4.2.6.8 and 6.1.1.4'
H H 0.0000 0.0000 'International Tables Vol C Tables 4.2.6.8 and 6.1.1.4'
N N 0.0061 0.0033 'International Tables Vol C Tables 4.2.6.8 and 6.1.1.4'
O O 0.0106 0.0060 'International Tables Vol C Tables 4.2.6.8 and 6.1.1.4'
P P 0.1023 0.0942 'International Tables Vol C Tables 4.2.6.8 and 6.1.1.4'
Br Br -0.2901 2.4595 'International Tables Vol C Tables 4.2.6.8 and 6.1.1.4'
Re Re -1.0185 7.2310 'International Tables Vol C Tables 4.2.6.8 and 6.1.1.4'

loop_
_geom_angle_atom_site_label_1
_geom_angle_atom_site_label_2
_geom_angle_atom_site_label_3
_geom_angle
_geom_angle_site_symmetry_1
_geom_angle_site_symmetry_3
_geom_angle_publ_flag
N1 Re1 O1 177.4(4) . . ?
N1 Re1 Br2 95.5(4) . . ?
O1 Re1 Br2 85.5(3) . . ?
N1 Re1 Br3 95.4(4) . . ?
O1 Re1 Br3 87.1(3) . . ?
Br2 Re1 Br3 88.21(6) . . ?
N1 Re1 Br4 93.9(4) . . ?
O1 Re1 Br4 85.2(3) . . ?
Br2 Re1 Br4 170.46(5) . . ?
Br3 Re1 Br4 89.42(5) . . ?
N1 Re1 Br1 91.3(4) . . ?
O1 Re1 Br1 86.3(3) . . ?
Br2 Re1 Br1 90.26(5) . . ?
Br3 Re1 Br1 173.28(6) . . ?
Br4 Re1 Br1 91.02(5) . . ?
N3 Re2 O2 177.3(5) . . ?
N3 Re2 Br6 93.0(4) . . ?
O2 Re2 Br6 84.6(3) . . ?
N3 Re2 Br8 95.6(4) . . ?
O2 Re2 Br8 86.8(3) . . ?
Br6 Re2 Br8 171.30(6) . . ?
N3 Re2 Br7 91.6(4) . . ?
O2 Re2 Br7 87.2(3) . . ?
Br6 Re2 Br7 90.40(7) . . ?
Br8 Re2 Br7 90.36(7) . . ?
N3 Re2 Br5 96.2(4) . . ?
O2 Re2 Br5 85.0(3) . . ?
Br6 Re2 Br5 88.64(6) . . ?
Br8 Re2 Br5 89.43(7) . . ?
Br7 Re2 Br5 172.21(5) . . ?
O1 P1 C14 113.2(6) . . ?
O1 P1 C20 110.7(6) . . ?
C14 P1 C20 107.1(6) . . ?
O1 P1 C8 109.6(6) . . ?
C14 P1 C8 107.6(6) . . ?
C20 P1 C8 108.5(7) . . ?
O2 P2 C45 113.9(6) . . ?
O2 P2 C39 110.6(7) . . ?
C45 P2 C39 106.0(7) . . ?
O2 P2 C33 109.6(6) . . ?
C45 P2 C33 106.6(7) . . ?
C39 P2 C33 110.0(7) . . ?
P1 O1 Re1 164.0(6) . . ?
P2 O2 Re2 170.7(7) . . ?
C1 N1 Re1 176.0(11) . . ?
C6 N2 C7 122.9(12) . . ?
C6 N2 H2A 118.5 . . ?
C7 N2 H2A 118.5 . . ?
C26 N3 Re2 178.1(10) . . ?
C31 N4 C32 123.9(14) . . ?
C31 N4 H4A 118.0 . . ?
C32 N4 H4A 118.0 . . ?
N1 C1 C2 119.6(12) . . ?
N1 C1 C6 120.3(13) . . ?
C2 C1 C6 119.9(13) . . ?
C3 C2 C1 121.8(13) . . ?
C3 C2 H2 119.1 . . ?
C1 C2 H2 119.1 . . ?
C2 C3 C4 118.2(13) . . ?
C2 C3 H3 120.9 . . ?
C4 C3 H3 120.9 . . ?
C5 C4 C3 122.2(14) . . ?
C5 C4 H4 118.9 . . ?
C3 C4 H4 118.9 . . ?
C4 C5 C6 121.1(14) . . ?
C4 C5 H5 119.4 . . ?
C6 C5 H5 119.4 . . ?
N2 C6 C5 124.1(13) . . ?
N2 C6 C1 119.2(12) . . ?
C5 C6 C1 116.6(13) . . ?
N2 C7 H7A 109.5 . . ?
N2 C7 H7B 109.5 . . ?
H7A C7 H7B 109.5 . . ?
N2 C7 H7C 109.5 . . ?
H7A C7 H7C 109.5 . . ?
H7B C7 H7C 109.5 . . ?
C9 C8 C13 120.0(14) . . ?
C9 C8 P1 122.4(11) . . ?
C13 C8 P1 117.6(10) . . ?
C8 C9 C10 121.5(15) . . ?
C8 C9 H9 119.2 . . ?
C10 C9 H9 119.2 . . ?
C9 C10 C11 118.3(14) . . ?
C9 C10 H10 120.8 . . ?
C11 C10 H10 120.8 . . ?
C10 C11 C12 121.4(16) . . ?
C10 C11 H11 119.3 . . ?
C12 C11 H11 119.3 . . ?
C11 C12 C13 118.7(16) . . ?
C11 C12 H12 120.7 . . ?
C13 C12 H12 120.7 . . ?
C8 C13 C12 120.0(14) . . ?
C8 C13 H13 120.0 . . ?
C12 C13 H13 120.0 . . ?
C15 C14 C19 118.4(13) . . ?
C15 C14 P1 123.5(10) . . ?
C19 C14 P1 118.1(11) . . ?
C16 C15 C14 122.2(13) . . ?
C16 C15 H15 118.9 . . ?
C14 C15 H15 118.9 . . ?
C15 C16 C17 117.8(14) . . ?
C15 C16 H16 121.1 . . ?
C17 C16 H16 121.1 . . ?
C18 C17 C16 121.8(14) . . ?
C18 C17 H17 119.1 . . ?
C16 C17 H17 119.1 . . ?
C17 C18 C19 119.4(14) . . ?
C17 C18 H18 120.3 . . ?
C19 C18 H18 120.3 . . ?
C18 C19 C14 120.4(14) . . ?
C18 C19 H19 119.8 . . ?
C14 C19 H19 119.8 . . ?
C25 C20 C21 120.8(13) . . ?
C25 C20 P1 122.5(12) . . ?
C21 C20 P1 116.6(11) . . ?
C22 C21 C20 119.2(15) . . ?
C22 C21 H21 120.4 . . ?
C20 C21 H21 120.4 . . ?
C21 C22 C23 119.4(16) . . ?
C21 C22 H22 120.3 . . ?
C23 C22 H22 120.3 . . ?
C24 C23 C22 122.1(16) . . ?
C24 C23 H23 118.9 . . ?
C22 C23 H23 119.0 . . ?
C23 C24 C25 118.8(16) . . ?
C23 C24 H24 120.6 . . ?
C25 C24 H24 120.6 . . ?
C20 C25 C24 119.5(15) . . ?
C20 C25 H25 120.2 . . ?
C24 C25 H25 120.2 . . ?
N3 C26 C31 119.1(12) . . ?
N3 C26 C27 118.5(12) . . ?
C31 C26 C27 122.4(13) . . ?
C28 C27 C26 119.9(15) . . ?
C28 C27 H27 120.1 . . ?
C26 C27 H27 120.0 . . ?
C27 C28 C29 118.8(15) . . ?
C27 C28 H28 120.6 . . ?
C29 C28 H28 120.6 . . ?
C30 C29 C28 121.3(13) . . ?
C30 C29 H29 119.4 . . ?
C28 C29 H29 119.4 . . ?
C29 C30 C31 120.5(15) . . ?
C29 C30 H30 119.7 . . ?
C31 C30 H30 119.7 . . ?
N4 C31 C26 121.0(13) . . ?
N4 C31 C30 122.0(15) . . ?
C26 C31 C30 116.9(14) . . ?
N4 C32 H32A 109.5 . . ?
N4 C32 H32B 109.5 . . ?
H32A C32 H32B 109.5 . . ?
N4 C32 H32C 109.5 . . ?
H32A C32 H32C 109.5 . . ?
H32B C32 H32C 109.5 . . ?
C34 C33 C38 120.3(14) . . ?
C34 C33 P2 120.1(12) . . ?
C38 C33 P2 119.6(11) . . ?
C33 C34 C35 119.4(15) . . ?
C33 C34 H34 120.3 . . ?
C35 C34 H34 120.3 . . ?
C36 C35 C34 122.5(15) . . ?
C36 C35 H35 118.8 . . ?
C34 C35 H35 118.8 . . ?
C37 C36 C35 117.9(15) . . ?
C37 C36 H36 121.0 . . ?
C35 C36 H36 121.0 . . ?
C36 C37 C38 120.7(16) . . ?
C36 C37 H37 119.7 . . ?
C38 C37 H37 119.7 . . ?
C33 C38 C37 119.1(15) . . ?
C33 C38 H38 120.4 . . ?
C37 C38 H38 120.4 . . ?
C44 C39 C40 118.9(14) . . ?
C44 C39 P2 120.0(11) . . ?
C40 C39 P2 121.1(12) . . ?
C41 C40 C39 120.6(14) . . ?
C41 C40 H40 119.7 . . ?
C39 C40 H40 119.7 . . ?
C40 C41 C42 119.2(14) . . ?
C40 C41 H41 120.4 . . ?
C42 C41 H41 120.4 . . ?
C43 C42 C41 121.1(14) . . ?
C43 C42 H42 119.4 . . ?
C41 C42 H42 119.4 . . ?
C42 C43 C44 119.8(14) . . ?
C42 C43 H43 120.1 . . ?
C44 C43 H43 120.1 . . ?
C43 C44 C39 120.3(14) . . ?
C43 C44 H44 119.9 . . ?
C39 C44 H44 119.9 . . ?
C46 C45 C50 117.1(16) . . ?
C46 C45 P2 123.9(13) . . ?
C50 C45 P2 118.6(13) . . ?
C47 C46 C45 120.5(17) . . ?
C47 C46 H46 119.7 . . ?
C45 C46 H46 119.7 . . ?
C48 C47 C46 122.8(18) . . ?
C48 C47 H47 118.6 . . ?
C46 C47 H47 118.6 . . ?
C47 C48 C49 120.6(19) . . ?
C47 C48 H48 119.7 . . ?
C49 C48 H48 119.7 . . ?
C50 C49 C48 117.8(19) . . ?
C50 C49 H49 121.1 . . ?
C48 C49 H49 121.1 . . ?
C49 C50 C45 121.1(16) . . ?
C49 C50 H50 119.4 . . ?
C45 C50 H50 119.4 . . ?
C52 C51 H51A 109.5 . . ?
C52 C51 H51B 109.5 . . ?
H51A C51 H51B 109.4 . . ?
C52 C51 H51C 109.6 . . ?
H51A C51 H51C 109.4 . . ?
H51B C51 H51C 109.4 . . ?
C51 C52 C54 133(3) . . ?
C51 C52 C53 100(2) . . ?
C54 C52 C53 55.2(16) . . ?
C51 C52 H52 113.3 . . ?
C54 C52 H52 113.3 . . ?
C53 C52 H52 113.3 . . ?
C54 C53 C52 59.4(15) . . ?
C54 C53 H53A 117.8 . . ?
C52 C53 H53A 117.8 . . ?
C54 C53 H53B 117.8 . . ?
C52 C53 H53B 117.8 . . ?
H53A C53 H53B 115.0 . . ?
C53 C54 C52 65.4(17) . . ?
C53 C54 H54A 117.2 . . ?
C52 C54 H54A 117.2 . . ?
C53 C54 H54B 117.2 . . ?
C52 C54 H54B 117.2 . . ?
H54A C54 H54B 114.2 . . ?

loop_
_geom_bond_atom_site_label_1
_geom_bond_atom_site_label_2
_geom_bond_distance
_geom_bond_site_symmetry_2
_geom_bond_publ_flag
Re1 N1 1.697(11) . ?
Re1 O1 2.055(9) . ?
Re1 Br2 2.4967(17) . ?
Re1 Br3 2.5005(16) . ?
Re1 Br4 2.5077(16) . ?
Re1 Br1 2.5180(15) . ?
Re2 N3 1.709(11) . ?
Re2 O2 2.055(9) . ?
Re2 Br6 2.4772(19) . ?
Re2 Br8 2.497(2) . ?
Re2 Br7 2.5056(17) . ?
Re2 Br5 2.5154(16) . ?
P1 O1 1.515(9) . ?
P1 C14 1.777(14) . ?
P1 C20 1.780(13) . ?
P1 C8 1.788(14) . ?
P2 O2 1.517(9) . ?
P2 C45 1.775(17) . ?
P2 C39 1.789(15) . ?
P2 C33 1.803(15) . ?
N1 C1 1.364(17) . ?
N2 C6 1.345(18) . ?
N2 C7 1.478(17) . ?
N2 H2A 0.8600 . ?
N3 C26 1.370(16) . ?
N4 C31 1.347(19) . ?
N4 C32 1.455(18) . ?
N4 H4A 0.8600 . ?
C1 C2 1.420(19) . ?
C1 C6 1.422(19) . ?
C2 C3 1.327(19) . ?
C2 H2 0.9300 . ?
C3 C4 1.41(2) . ?
C3 H3 0.9300 . ?
C4 C5 1.35(2) . ?
C4 H4 0.9300 . ?
C5 C6 1.407(19) . ?
C5 H5 0.9300 . ?
C7 H7A 0.9600 . ?
C7 H7B 0.9600 . ?
C7 H7C 0.9600 . ?
C8 C9 1.385(18) . ?
C8 C13 1.39(2) . ?
C9 C10 1.39(2) . ?
C9 H9 0.9300 . ?
C10 C11 1.40(2) . ?
C10 H10 0.9300 . ?
C11 C12 1.40(2) . ?
C11 H11 0.9300 . ?
C12 C13 1.41(2) . ?
C12 H12 0.9300 . ?
C13 H13 0.9300 . ?
C14 C15 1.399(19) . ?
C14 C19 1.413(18) . ?
C15 C16 1.384(18) . ?
C15 H15 0.9300 . ?
C16 C17 1.41(2) . ?
C16 H16 0.9300 . ?
C17 C18 1.39(2) . ?
C17 H17 0.9300 . ?
C18 C19 1.390(19) . ?
C18 H18 0.9300 . ?
C19 H19 0.9300 . ?
C20 C25 1.35(2) . ?
C20 C21 1.44(2) . ?
C21 C22 1.37(2) . ?
C21 H21 0.9300 . ?
C22 C23 1.39(2) . ?
C22 H22 0.9300 . ?
C23 C24 1.37(2) . ?
C23 H23 0.9300 . ?
C24 C25 1.43(2) . ?
C24 H24 0.9300 . ?
C25 H25 0.9300 . ?
C26 C31 1.40(2) . ?
C26 C27 1.405(19) . ?
C27 C28 1.34(2) . ?
C27 H27 0.9300 . ?
C28 C29 1.43(2) . ?
C28 H28 0.9300 . ?
C29 C30 1.37(2) . ?
C29 H29 0.9300 . ?
C30 C31 1.406(19) . ?
C30 H30 0.9300 . ?
C32 H32A 0.9600 . ?
C32 H32B 0.9600 . ?
C32 H32C 0.9600 . ?
C33 C34 1.36(2) . ?
C33 C38 1.41(2) . ?
C34 C35 1.39(2) . ?
C34 H34 0.9300 . ?
C35 C36 1.39(2) . ?
C35 H35 0.9300 . ?
C36 C37 1.39(2) . ?
C36 H36 0.9300 . ?
C37 C38 1.42(2) . ?
C37 H37 0.9300 . ?
C38 H38 0.9300 . ?
C39 C44 1.40(2) . ?
C39 C40 1.407(19) . ?
C40 C41 1.37(2) . ?
C40 H40 0.9300 . ?
C41 C42 1.40(2) . ?
C41 H41 0.9300 . ?
C42 C43 1.37(2) . ?
C42 H42 0.9300 . ?
C43 C44 1.38(2) . ?
C43 H43 0.9300 . ?
C44 H44 0.9300 . ?
C45 C46 1.41(2) . ?
C45 C50 1.41(2) . ?
C46 C47 1.35(2) . ?
C46 H46 0.9300 . ?
C47 C48 1.31(3) . ?
C47 H47 0.9300 . ?
C48 C49 1.43(3) . ?
C48 H48 0.9300 . ?
C49 C50 1.39(2) . ?
C49 H49 0.9300 . ?
C50 H50 0.9300 . ?
C51 C52 1.53(3) . ?
C51 H51A 0.9605 . ?
C51 H51B 0.9605 . ?
C51 H51C 0.9605 . ?
C52 C54 1.55(3) . ?
C52 C53 1.64(4) . ?
C52 H52 0.9800 . ?
C53 C54 1.48(3) . ?
C53 H53A 0.9700 . ?
C53 H53B 0.9700 . ?
C54 H54A 0.9700 . ?
C54 H54B 0.9700 . ?

loop_
_geom_hbond_atom_site_label_D
_geom_hbond_atom_site_label_H
_geom_hbond_atom_site_label_A
_geom_hbond_distance_DH
_geom_hbond_distance_HA
_geom_hbond_distance_DA
_geom_hbond_angle_DHA
_geom_hbond_site_symmetry_A
N2 H2A Br2 0.86 2.87 3.659(11) 154.1 .
N4 H4A Br5 0.86 2.79 3.616(13) 161.9 .

loop_
_geom_torsion_atom_site_label_1
_geom_torsion_atom_site_label_2
_geom_torsion_atom_site_label_3
_geom_torsion_atom_site_label_4
_geom_torsion
_geom_torsion_site_symmetry_1
_geom_torsion_site_symmetry_2
_geom_torsion_site_symmetry_3
_geom_torsion_site_symmetry_4
_geom_torsion_publ_flag
C14 P1 O1 Re1 -19(2) . . . . ?
C20 P1 O1 Re1 102(2) . . . . ?
C8 P1 O1 Re1 -139(2) . . . . ?
N1 Re1 O1 P1 56(13) . . . . ?
Br2 Re1 O1 P1 168(2) . . . . ?
Br3 Re1 O1 P1 -103(2) . . . . ?
Br4 Re1 O1 P1 -14(2) . . . . ?
Br1 Re1 O1 P1 78(2) . . . . ?
C45 P2 O2 Re2 -7(5) . . . . ?
C39 P2 O2 Re2 -126(4) . . . . ?
C33 P2 O2 Re2 112(4) . . . . ?
N3 Re2 O2 P2 155(9) . . . . ?
Br6 Re2 O2 P2 127(4) . . . . ?
Br8 Re2 O2 P2 -52(4) . . . . ?
Br7 Re2 O2 P2 -142(4) . . . . ?
Br5 Re2 O2 P2 38(4) . . . . ?
O1 Re1 N1 C1 -64(22) . . . . ?
Br2 Re1 N1 C1 -176(14) . . . . ?
Br3 Re1 N1 C1 95(14) . . . . ?
Br4 Re1 N1 C1 5(14) . . . . ?
Br1 Re1 N1 C1 -86(14) . . . . ?
O2 Re2 N3 C26 60(39) . . . . ?
Br6 Re2 N3 C26 88(35) . . . . ?
Br8 Re2 N3 C26 -93(35) . . . . ?
Br7 Re2 N3 C26 -2(35) . . . . ?
Br5 Re2 N3 C26 177(100) . . . . ?
Re1 N1 C1 C2 23(15) . . . . ?
Re1 N1 C1 C6 -162(14) . . . . ?
N1 C1 C2 C3 178.8(13) . . . . ?
C6 C1 C2 C3 3(2) . . . . ?
C1 C2 C3 C4 -3(2) . . . . ?
C2 C3 C4 C5 3(2) . . . . ?
C3 C4 C5 C6 -3(2) . . . . ?
C7 N2 C6 C5 3(2) . . . . ?
C7 N2 C6 C1 179.2(12) . . . . ?
C4 C5 C6 N2 178.8(14) . . . . ?
C4 C5 C6 C1 3(2) . . . . ?
N1 C1 C6 N2 5(2) . . . . ?
C2 C1 C6 N2 -179.1(13) . . . . ?
N1 C1 C6 C5 -178.2(13) . . . . ?
C2 C1 C6 C5 -3(2) . . . . ?
O1 P1 C8 C9 148.2(12) . . . . ?
C14 P1 C8 C9 24.8(14) . . . . ?
C20 P1 C8 C9 -90.8(13) . . . . ?
O1 P1 C8 C13 -32.3(13) . . . . ?
C14 P1 C8 C13 -155.7(11) . . . . ?
C20 P1 C8 C13 88.7(12) . . . . ?
C13 C8 C9 C10 0(2) . . . . ?
P1 C8 C9 C10 179.2(11) . . . . ?
C8 C9 C10 C11 -2(2) . . . . ?
C9 C10 C11 C12 3(3) . . . . ?
C10 C11 C12 C13 -2(3) . . . . ?
C9 C8 C13 C12 1(2) . . . . ?
P1 C8 C13 C12 -178.3(13) . . . . ?
C11 C12 C13 C8 0(3) . . . . ?
O1 P1 C14 C15 125.0(11) . . . . ?
C20 P1 C14 C15 2.6(13) . . . . ?
C8 P1 C14 C15 -113.8(11) . . . . ?
O1 P1 C14 C19 -57.3(12) . . . . ?
C20 P1 C14 C19 -179.6(10) . . . . ?
C8 P1 C14 C19 63.9(12) . . . . ?
C19 C14 C15 C16 0(2) . . . . ?
P1 C14 C15 C16 177.7(11) . . . . ?
C14 C15 C16 C17 0(2) . . . . ?
C15 C16 C17 C18 0(2) . . . . ?
C16 C17 C18 C19 0(2) . . . . ?
C17 C18 C19 C14 0(2) . . . . ?
C15 C14 C19 C18 0(2) . . . . ?
P1 C14 C19 C18 -177.4(10) . . . . ?
O1 P1 C20 C25 128.0(12) . . . . ?
C14 P1 C20 C25 -108.2(12) . . . . ?
C8 P1 C20 C25 7.7(14) . . . . ?
O1 P1 C20 C21 -54.1(12) . . . . ?
C14 P1 C20 C21 69.7(11) . . . . ?
C8 P1 C20 C21 -174.4(10) . . . . ?
C25 C20 C21 C22 4(2) . . . . ?
P1 C20 C21 C22 -174.1(11) . . . . ?
C20 C21 C22 C23 -4(2) . . . . ?
C21 C22 C23 C24 4(2) . . . . ?
C22 C23 C24 C25 -4(2) . . . . ?
C21 C20 C25 C24 -4(2) . . . . ?
P1 C20 C25 C24 174.2(11) . . . . ?
C23 C24 C25 C20 4(2) . . . . ?
Re2 N3 C26 C31 -149(34) . . . . ?
Re2 N3 C26 C27 29(36) . . . . ?
N3 C26 C27 C28 -176.9(14) . . . . ?
C31 C26 C27 C28 1(2) . . . . ?
C26 C27 C28 C29 -3(2) . . . . ?
C27 C28 C29 C30 4(2) . . . . ?
C28 C29 C30 C31 -2(2) . . . . ?
C32 N4 C31 C26 178.0(14) . . . . ?
C32 N4 C31 C30 -3(2) . . . . ?
N3 C26 C31 N4 -2(2) . . . . ?
C27 C26 C31 N4 179.8(14) . . . . ?
N3 C26 C31 C30 179.1(13) . . . . ?
C27 C26 C31 C30 1(2) . . . . ?
C29 C30 C31 N4 -179.5(15) . . . . ?
C29 C30 C31 C26 -1(2) . . . . ?
O2 P2 C33 C34 32.0(13) . . . . ?
C45 P2 C33 C34 155.7(12) . . . . ?
C39 P2 C33 C34 -89.9(12) . . . . ?
O2 P2 C33 C38 -148.0(11) . . . . ?
C45 P2 C33 C38 -24.3(13) . . . . ?
C39 P2 C33 C38 90.1(12) . . . . ?
C38 C33 C34 C35 2(2) . . . . ?
P2 C33 C34 C35 -177.6(11) . . . . ?
C33 C34 C35 C36 -3(2) . . . . ?
C34 C35 C36 C37 1(2) . . . . ?
C35 C36 C37 C38 1(2) . . . . ?
C34 C33 C38 C37 0(2) . . . . ?
P2 C33 C38 C37 179.9(11) . . . . ?
C36 C37 C38 C33 -2(2) . . . . ?
O2 P2 C39 C44 45.0(14) . . . . ?
C45 P2 C39 C44 -78.8(13) . . . . ?
C33 P2 C39 C44 166.3(12) . . . . ?
O2 P2 C39 C40 -134.7(12) . . . . ?
C45 P2 C39 C40 101.4(13) . . . . ?
C33 P2 C39 C40 -13.4(14) . . . . ?
C44 C39 C40 C41 4(2) . . . . ?
P2 C39 C40 C41 -176.3(11) . . . . ?
C39 C40 C41 C42 -2(2) . . . . ?
C40 C41 C42 C43 -1(2) . . . . ?
C41 C42 C43 C44 2(2) . . . . ?
C42 C43 C44 C39 0(2) . . . . ?
C40 C39 C44 C43 -3(2) . . . . ?
P2 C39 C44 C43 177.4(11) . . . . ?
O2 P2 C45 C46 -134.6(13) . . . . ?
C39 P2 C45 C46 -12.8(16) . . . . ?
C33 P2 C45 C46 104.4(14) . . . . ?
O2 P2 C45 C50 53.0(14) . . . . ?
C39 P2 C45 C50 174.8(12) . . . . ?
C33 P2 C45 C50 -68.0(13) . . . . ?
C50 C45 C46 C47 4(2) . . . . ?
P2 C45 C46 C47 -168.9(13) . . . . ?
C45 C46 C47 C48 -3(3) . . . . ?
C46 C47 C48 C49 1(3) . . . . ?
C47 C48 C49 C50 -1(3) . . . . ?
C48 C49 C50 C45 2(3) . . . . ?
C46 C45 C50 C49 -3(2) . . . . ?
P2 C45 C50 C49 169.7(14) . . . . ?
C51 C52 C53 C54 136(2) . . . . ?
C51 C52 C54 C53 -69(3) . . . . ?
